data_7038844
loop_
_publ_author_name
'Xia, Mingjun'
'Li, R. K.'

_publ_section_title
;
 Structural variety in zinc telluro-phosphates: syntheses, crystal
 structures and characterizations of Sr2Zn3Te2P2O14, Pb2Zn3Te2P2O14 and
 Ba2Zn2TeP2O11.
;
_journal_issue 17
_journal_name_full 'Dalton transactions (Cambridge, England : 2003)'
_journal_page_first 7492
_journal_page_last 7499
_journal_paper_doi 10.1039/c6dt00058d
_journal_volume 45
_journal_year 2016
_chemical_formula_sum 'Ba2 O11 P2 Te Zn2'
_chemical_formula_weight 770.96
_chemical_name_systematic
; 
 ? 
;
_space_group_IT_number 14
_symmetry_space_group_name_Hall '-P 2ybc'
_symmetry_space_group_name_H-M 'P 1 21/c 1'
_atom_sites_solution_hydrogens geom
_atom_sites_solution_primary direct
_atom_sites_solution_secondary difmap
_audit_creation_method SHELXL-97
_cell_angle_alpha 90.00
_cell_angle_beta 106.131(6)
_cell_angle_gamma 90.00
_cell_formula_units_Z 4
_cell_length_a 7.021(4)
_cell_length_b 16.166(9)
_cell_length_c 9.819(6)
_cell_measurement_temperature 572(2)
_cell_volume 1070.6(11)
_computing_structure_refinement 'SHELXL-97 (Sheldrick, 1997)'
_computing_structure_solution 'SHELXS-97 (Sheldrick, 1990)'
_diffrn_ambient_temperature 572(2)
_diffrn_measured_fraction_theta_full 0.996
_diffrn_measured_fraction_theta_max 0.996
_diffrn_radiation_monochromator graphite
_diffrn_radiation_source 'fine-focus sealed tube'
_diffrn_radiation_type MoK\a
_diffrn_radiation_wavelength 0.71073
_diffrn_reflns_av_R_equivalents 0.0680
_diffrn_reflns_av_sigmaI/netI 0.0510
_diffrn_reflns_limit_h_max 9
_diffrn_reflns_limit_h_min -9
_diffrn_reflns_limit_k_max 20
_diffrn_reflns_limit_k_min -20
_diffrn_reflns_limit_l_max 12
_diffrn_reflns_limit_l_min -12
_diffrn_reflns_number 10913
_diffrn_reflns_theta_full 27.47
_diffrn_reflns_theta_max 27.47
_diffrn_reflns_theta_min 2.50
_exptl_absorpt_coefficient_mu 14.704
_exptl_crystal_density_diffrn 4.783
_exptl_crystal_density_method 'not measured'
_exptl_crystal_F_000 1368
_refine_diff_density_max 2.046
_refine_diff_density_min -1.706
_refine_diff_density_rms 0.312
_refine_ls_extinction_coef 0.0061(2)
_refine_ls_extinction_expression Fc^*^=kFc[1+0.001xFc^2^\l^3^/sin(2\q)]^-1/4^
_refine_ls_extinction_method SHELXL
_refine_ls_goodness_of_fit_ref 1.066
_refine_ls_hydrogen_treatment mixed
_refine_ls_matrix_type full
_refine_ls_number_parameters 164
_refine_ls_number_reflns 2442
_refine_ls_number_restraints 0
_refine_ls_restrained_S_all 1.066
_refine_ls_R_factor_all 0.0368
_refine_ls_R_factor_gt 0.0332
_refine_ls_shift/su_max 0.001
_refine_ls_shift/su_mean 0.000
_refine_ls_structure_factor_coef Fsqd
_refine_ls_weighting_details 'calc w=1/[\s^2^(Fo^2^)+(0.0370P)^2^+0.0000P] where P=(Fo^2^+2Fc^2^)/3'
_refine_ls_weighting_scheme calc
_refine_ls_wR_factor_gt 0.0766
_refine_ls_wR_factor_ref 0.0787
_reflns_number_gt 2273
_reflns_number_total 2442
_reflns_threshold_expression >2sigma(I)
_cod_data_source_file c6dt00058d1.cif
_cod_data_source_block shelx
_cod_depositor_comments 'Adding full bibliography for 7038843--7038845.cif.'
_cod_original_cell_volume 1070.7(11)
_cod_database_code 7038844

loop_
_symmetry_equiv_pos_as_xyz
'x, y, z'
'-x, y+1/2, -z+1/2'
'-x, -y, -z'
'x, -y-1/2, z-1/2'

loop_
_atom_site_label
_atom_site_type_symbol
_atom_site_fract_x
_atom_site_fract_y
_atom_site_fract_z
_atom_site_U_iso_or_equiv
_atom_site_adp_type
_atom_site_occupancy
_atom_site_symmetry_multiplicity
_atom_site_calc_flag
Ba1 Ba 0.25688(6) 0.40618(2) 0.53472(4) 0.01197(13) Uani 1 1 d
Ba2 Ba 0.72283(6) 0.25980(2) 0.38528(4) 0.01210(13) Uani 1 1 d
Te1 Te 0.16779(6) 0.55588(2) 0.88885(5) 0.01194(14) Uani 1 1 d
Zn1 Zn 0.43250(12) 0.45631(4) 0.19955(8) 0.01316(19) Uani 1 1 d
Zn2 Zn 0.18539(11) 0.14390(5) 0.41805(8) 0.01259(18) Uani 1 1 d
P1 P 0.2044(2) 0.28595(10) 0.22555(17) 0.0086(3) Uani 1 1 d
P2 P 0.2265(2) 0.60096(10) 0.33709(18) 0.0099(3) Uani 1 1 d
O1 O 0.2899(6) 0.2000(3) 0.2807(5) 0.0119(9) Uani 1 1 d
O2 O 0.3806(6) 0.3471(3) 0.2744(5) 0.0142(9) Uani 1 1 d
O3 O 0.3720(6) 0.6735(3) 0.3755(5) 0.0141(9) Uani 1 1 d
O4 O 0.3508(7) 0.5202(3) 0.3453(5) 0.0156(10) Uani 1 1 d
O5 O 0.1068(7) 0.5933(3) 0.4442(5) 0.0188(11) Uani 1 1 d
O6 O 0.0394(7) 0.3114(3) 0.2897(5) 0.0163(10) Uani 1 1 d
O7 O 0.0933(7) 0.6121(3) 0.1827(5) 0.0155(10) Uani 1 1 d
O8 O 0.1327(7) 0.2813(3) 0.0628(5) 0.0150(10) Uani 1 1 d
O9 O 0.2557(7) 0.4629(3) 0.0115(5) 0.0150(10) Uani 1 1 d
O10 O 0.2847(7) 0.5177(3) 0.7493(5) 0.0193(10) Uani 1 1 d
O11 O 0.3595(8) 0.6315(3) 0.9670(6) 0.0248(12) Uani 1 1 d

loop_
_atom_site_aniso_label
_atom_site_aniso_U_11
_atom_site_aniso_U_22
_atom_site_aniso_U_33
_atom_site_aniso_U_23
_atom_site_aniso_U_13
_atom_site_aniso_U_12
Ba1 0.0143(2) 0.0124(2) 0.0104(2) -0.00165(13) 0.00544(16) -0.00159(14)
Ba2 0.0154(2) 0.0095(2) 0.0128(2) -0.00145(14) 0.00601(17) 0.00029(14)
Te1 0.0166(3) 0.0081(2) 0.0130(2) 0.00219(15) 0.00717(18) 0.00194(15)
Zn1 0.0185(4) 0.0102(4) 0.0101(4) 0.0001(3) 0.0030(3) -0.0029(3)
Zn2 0.0218(4) 0.0084(4) 0.0091(4) 0.0003(3) 0.0070(3) -0.0016(3)
P1 0.0139(8) 0.0057(7) 0.0072(8) 0.0007(6) 0.0045(6) 0.0001(6)
P2 0.0128(8) 0.0079(8) 0.0098(8) 0.0003(6) 0.0045(6) -0.0003(6)
O1 0.019(2) 0.008(2) 0.011(2) 0.0027(17) 0.0072(18) 0.0014(18)
O2 0.015(2) 0.007(2) 0.019(3) -0.0021(18) 0.0011(18) -0.0027(17)
O3 0.016(2) 0.009(2) 0.018(3) -0.0020(18) 0.0063(19) -0.0041(18)
O4 0.024(3) 0.008(2) 0.013(3) 0.0010(18) 0.003(2) 0.0039(19)
O5 0.017(3) 0.026(3) 0.017(3) 0.000(2) 0.010(2) -0.002(2)
O6 0.020(2) 0.015(2) 0.017(3) 0.0032(19) 0.0097(19) 0.0028(19)
O7 0.020(2) 0.014(2) 0.013(2) 0.0016(18) 0.0048(19) 0.0019(19)
O8 0.025(3) 0.013(2) 0.006(2) 0.0012(17) 0.0022(18) -0.0039(19)
O9 0.023(3) 0.008(2) 0.012(3) 0.0006(18) 0.0013(19) 0.0005(18)
O10 0.020(3) 0.028(3) 0.011(3) -0.004(2) 0.0063(19) -0.004(2)
O11 0.030(3) 0.015(3) 0.033(3) -0.008(2) 0.014(2) -0.005(2)

loop_
_atom_type_symbol
_atom_type_description
_atom_type_scat_dispersion_real
_atom_type_scat_dispersion_imag
_atom_type_scat_source
O O 0.0106 0.0060 'International Tables Vol C Tables 4.2.6.8 and 6.1.1.4'
P P 0.1023 0.0942 'International Tables Vol C Tables 4.2.6.8 and 6.1.1.4'
Zn Zn 0.2839 1.4301 'International Tables Vol C Tables 4.2.6.8 and 6.1.1.4'
Te Te -0.5308 1.6751 'International Tables Vol C Tables 4.2.6.8 and 6.1.1.4'
Ba Ba -0.3244 2.2819 'International Tables Vol C Tables 4.2.6.8 and 6.1.1.4'

loop_
_geom_angle_atom_site_label_1
_geom_angle_atom_site_label_2
_geom_angle_atom_site_label_3
_geom_angle
_geom_angle_site_symmetry_1
_geom_angle_site_symmetry_3
O5 Ba1 O10 78.43(14) 3_566 .
O5 Ba1 O3 144.45(14) 3_566 3_666
O10 Ba1 O3 101.44(14) . 3_666
O5 Ba1 O4 117.46(14) 3_566 .
O10 Ba1 O4 95.59(15) . .
O3 Ba1 O4 98.03(13) 3_666 .
O5 Ba1 O6 76.54(14) 3_566 .
O10 Ba1 O6 153.34(14) . .
O3 Ba1 O6 104.22(13) 3_666 .
O4 Ba1 O6 87.93(13) . .
O5 Ba1 O1 77.97(14) 3_566 4_566
O10 Ba1 O1 77.18(14) . 4_566
O3 Ba1 O1 67.58(12) 3_666 4_566
O4 Ba1 O1 161.69(13) . 4_566
O6 Ba1 O1 106.14(13) . 4_566
O5 Ba1 O4 142.66(14) 3_566 3_666
O10 Ba1 O4 64.23(13) . 3_666
O3 Ba1 O4 51.40(13) 3_666 3_666
O4 Ba1 O4 68.55(15) . 3_666
O6 Ba1 O4 140.07(12) . 3_666
O1 Ba1 O4 93.23(13) 4_566 3_666
O5 Ba1 O2 125.05(14) 3_566 .
O10 Ba1 O2 150.34(13) . .
O3 Ba1 O2 70.58(13) 3_666 .
O4 Ba1 O2 58.88(13) . .
O6 Ba1 O2 49.56(12) . .
O1 Ba1 O2 121.99(12) 4_566 .
O4 Ba1 O2 90.54(12) 3_666 .
O5 Ba1 O8 72.55(13) 3_566 4_566
O10 Ba1 O8 121.48(13) . 4_566
O3 Ba1 O8 77.85(12) 3_666 4_566
O4 Ba1 O8 142.88(12) . 4_566
O6 Ba1 O8 58.41(12) . 4_566
O1 Ba1 O8 47.93(11) 4_566 4_566
O4 Ba1 O8 126.91(12) 3_666 4_566
O2 Ba1 O8 85.61(11) . 4_566
O5 Ba1 O5 76.64(15) 3_566 .
O10 Ba1 O5 62.97(14) . .
O3 Ba1 O5 135.50(12) 3_666 .
O4 Ba1 O5 47.82(12) . .
O6 Ba1 O5 102.05(13) . .
O1 Ba1 O5 136.05(12) 4_566 .
O4 Ba1 O5 85.93(13) 3_666 .
O2 Ba1 O5 101.97(12) . .
O8 Ba1 O5 146.55(12) 4_566 .
O5 Ba1 P2 155.34(12) 3_566 3_666
O10 Ba1 P2 84.24(10) . 3_666
O3 Ba1 P2 25.31(9) 3_666 3_666
O4 Ba1 P2 81.37(10) . 3_666
O6 Ba1 P2 122.38(9) . 3_666
O1 Ba1 P2 81.18(9) 4_566 3_666
O4 Ba1 P2 26.26(9) 3_666 3_666
O2 Ba1 P2 77.55(9) . 3_666
O8 Ba1 P2 102.65(9) 4_566 3_666
O5 Ba1 P2 110.79(9) . 3_666
O5 Ba1 P1 101.44(11) 3_566 .
O10 Ba1 P1 172.06(11) . .
O3 Ba1 P1 83.34(10) 3_666 .
O4 Ba1 P1 77.36(11) . .
O6 Ba1 P1 24.93(9) . .
O1 Ba1 P1 110.63(10) 4_566 .
O4 Ba1 P1 115.49(9) 3_666 .
O2 Ba1 P1 25.95(8) . .
O8 Ba1 P1 65.53(9) 4_566 .
O5 Ba1 P1 109.19(10) . .
P2 Ba1 P1 98.12(4) 3_666 .
O11 Ba2 O2 108.42(15) 2_646 .
O11 Ba2 O6 136.83(14) 2_646 1_655
O2 Ba2 O6 114.08(14) . 1_655
O11 Ba2 O3 73.13(15) 2_646 3_666
O2 Ba2 O3 75.56(14) . 3_666
O6 Ba2 O3 124.25(13) 1_655 3_666
O11 Ba2 O3 94.39(15) 2_646 2_645
O2 Ba2 O3 86.22(13) . 2_645
O6 Ba2 O3 81.45(13) 1_655 2_645
O3 Ba2 O3 152.84(16) 3_666 2_645
O11 Ba2 O7 70.26(14) 2_646 2_645
O2 Ba2 O7 137.36(13) . 2_645
O6 Ba2 O7 73.62(13) 1_655 2_645
O3 Ba2 O7 137.14(13) 3_666 2_645
O3 Ba2 O7 52.36(13) 2_645 2_645
O11 Ba2 O5 115.34(16) 2_646 3_666
O2 Ba2 O5 89.06(14) . 3_666
O6 Ba2 O5 73.36(13) 1_655 3_666
O3 Ba2 O5 51.36(12) 3_666 3_666
O3 Ba2 O5 149.80(13) 2_645 3_666
O7 Ba2 O5 131.27(13) 2_645 3_666
O11 Ba2 O8 80.25(15) 2_646 4_666
O2 Ba2 O8 160.18(13) . 4_666
O6 Ba2 O8 62.12(14) 1_655 4_666
O3 Ba2 O8 90.65(13) 3_666 4_666
O3 Ba2 O8 111.34(12) 2_645 4_666
O7 Ba2 O8 62.02(13) 2_645 4_666
O5 Ba2 O8 71.15(13) 3_666 4_666
O11 Ba2 O1 66.24(14) 2_646 .
O2 Ba2 O1 49.73(12) . .
O6 Ba2 O1 142.34(13) 1_655 .
O3 Ba2 O1 87.60(12) 3_666 .
O3 Ba2 O1 65.24(12) 2_645 .
O7 Ba2 O1 97.29(12) 2_645 .
O5 Ba2 O1 130.27(12) 3_666 .
O8 Ba2 O1 145.45(12) 4_666 .
O11 Ba2 P2 80.95(12) 2_646 2_645
O2 Ba2 P2 111.41(10) . 2_645
O6 Ba2 P2 77.09(11) 1_655 2_645
O3 Ba2 P2 153.97(9) 3_666 2_645
O3 Ba2 P2 25.89(9) 2_645 2_645
O7 Ba2 P2 26.51(10) 2_645 2_645
O5 Ba2 P2 149.09(10) 3_666 2_645
O8 Ba2 P2 87.24(9) 4_666 2_645
O1 Ba2 P2 79.71(9) . 2_645
O11 Ba2 P2 93.84(13) 2_646 3_666
O2 Ba2 P2 82.28(10) . 3_666
O6 Ba2 P2 98.82(11) 1_655 3_666
O3 Ba2 P2 25.58(9) 3_666 3_666
O3 Ba2 P2 167.51(9) 2_645 3_666
O7 Ba2 P2 139.80(10) 2_645 3_666
O5 Ba2 P2 25.80(9) 3_666 3_666
O8 Ba2 P2 79.33(9) 4_666 3_666
O1 Ba2 P2 109.95(9) . 3_666
P2 Ba2 P2 166.26(5) 2_645 3_666
O11 Ba2 P1 88.99(12) 2_646 .
O2 Ba2 P1 24.24(9) . .
O6 Ba2 P1 129.22(11) 1_655 .
O3 Ba2 P1 82.69(10) 3_666 .
O3 Ba2 P1 72.87(9) 2_645 .
O7 Ba2 P1 117.71(10) 2_645 .
O5 Ba2 P1 110.88(10) 3_666 .
O8 Ba2 P1 168.65(9) 4_666 .
O1 Ba2 P1 25.67(8) . .
P2 Ba2 P1 94.71(4) 2_645 .
P2 Ba2 P1 97.92(4) 3_666 .
O11 Te1 O10 96.1(2) . .
O11 Te1 O9 101.0(2) . 1_556
O10 Te1 O9 94.0(2) . 1_556
O11 Te1 Zn1 63.24(16) . 3_666
O10 Te1 Zn1 35.17(15) . 3_666
O9 Te1 Zn1 88.18(15) 1_556 3_666
O11 Te1 Ba2 36.26(16) . 2_656
O10 Te1 Ba2 128.96(15) . 2_656
O9 Te1 Ba2 108.94(15) 1_556 2_656
Zn1 Te1 Ba2 99.08(3) 3_666 2_656
O9 Zn1 O10 125.0(2) . 3_666
O9 Zn1 O4 115.28(19) . .
O10 Zn1 O4 100.4(2) 3_666 .
O9 Zn1 O2 105.62(19) . .
O10 Zn1 O2 112.0(2) 3_666 .
O4 Zn1 O2 94.42(19) . .
O9 Zn1 Te1 97.20(15) . 3_666
O10 Zn1 Te1 33.77(14) 3_666 3_666
O4 Zn1 Te1 133.58(14) . 3_666
O2 Zn1 Te1 108.30(13) . 3_666
O9 Zn1 Ba1 138.67(14) . 3_666
O10 Zn1 Ba1 47.40(14) 3_666 3_666
O4 Zn1 Ba1 53.14(14) . 3_666
O2 Zn1 Ba1 114.31(14) . 3_666
Te1 Zn1 Ba1 80.50(4) 3_666 3_666
O9 Zn1 Ba1 123.40(15) . .
O10 Zn1 Ba1 111.37(14) 3_666 .
O4 Zn1 Ba1 43.52(14) . .
O2 Zn1 Ba1 50.97(13) . .
Te1 Zn1 Ba1 136.83(3) 3_666 .
Ba1 Zn1 Ba1 77.88(4) 3_666 .
O9 Zn1 Ba2 127.12(14) . .
O10 Zn1 Ba2 72.32(16) 3_666 .
O4 Zn1 Ba2 107.68(14) . .
O2 Zn1 Ba2 40.15(13) . .
Te1 Zn1 Ba2 72.09(3) 3_666 .
Ba1 Zn1 Ba2 91.76(4) 3_666 .
Ba1 Zn1 Ba2 71.73(3) . .
O1 Zn2 O9 130.36(19) . 4_566
O1 Zn2 O8 113.44(19) . 4_566
O9 Zn2 O8 106.0(2) 4_566 4_566
O1 Zn2 O7 106.56(19) . 2_545
O9 Zn2 O7 95.15(19) 4_566 2_545
O8 Zn2 O7 99.21(19) 4_566 2_545
O1 Zn2 Ba2 101.36(13) . 1_455
O9 Zn2 Ba2 126.30(14) 4_566 1_455
O8 Zn2 Ba2 54.24(14) 4_566 1_455
O7 Zn2 Ba2 50.94(14) 2_545 1_455
O6 P1 O8 112.1(3) . .
O6 P1 O1 111.3(2) . .
O8 P1 O1 107.6(3) . .
O6 P1 O2 109.4(3) . .
O8 P1 O2 110.8(3) . .
O1 P1 O2 105.3(3) . .
O6 P1 Ba1 53.51(19) . .
O8 P1 Ba1 147.64(19) . .
O1 P1 Ba1 104.77(18) . .
O2 P1 Ba1 60.05(18) . .
O6 P1 Ba2 130.7(2) . .
O8 P1 Ba2 116.77(19) . .
O1 P1 Ba2 59.41(17) . .
O2 P1 Ba2 46.43(17) . .
Ba1 P1 Ba2 80.64(4) . .
O6 P1 Ba1 129.2(2) . 4_565
O8 P1 Ba1 58.83(18) . 4_565
O1 P1 Ba1 48.76(17) . 4_565
O2 P1 Ba1 120.55(18) . 4_565
Ba1 P1 Ba1 153.53(5) . 4_565
Ba2 P1 Ba1 83.69(4) . 4_565
O5 P2 O3 110.5(3) . .
O5 P2 O7 112.6(3) . .
O3 P2 O7 109.3(3) . .
O5 P2 O4 107.7(3) . .
O3 P2 O4 107.6(3) . .
O7 P2 O4 108.9(3) . .
O5 P2 Ba2 132.1(2) . 2_655
O3 P2 Ba2 53.67(18) . 2_655
O7 P2 Ba2 55.74(18) . 2_655
O4 P2 Ba2 120.03(19) . 2_655
O5 P2 Ba2 57.81(19) . 3_666
O3 P2 Ba2 52.78(17) . 3_666
O7 P2 Ba2 126.33(19) . 3_666
O4 P2 Ba2 124.58(19) . 3_666
Ba2 P2 Ba2 90.47(6) 2_655 3_666
O5 P2 Ba1 117.7(2) . 3_666
O3 P2 Ba1 51.85(17) . 3_666
O7 P2 Ba1 129.62(18) . 3_666
O4 P2 Ba1 56.22(18) . 3_666
Ba2 P2 Ba1 88.47(4) 2_655 3_666
Ba2 P2 Ba1 82.48(4) 3_666 3_666
O5 P2 Ba1 61.81(19) . .
O3 P2 Ba1 126.09(19) . .
O7 P2 Ba1 123.04(19) . .
O4 P2 Ba1 46.04(17) . .
Ba2 P2 Ba1 166.04(5) 2_655 .
Ba2 P2 Ba1 99.36(6) 3_666 .
Ba1 P2 Ba1 83.07(4) 3_666 .
P1 O1 Zn2 118.6(2) . .
P1 O1 Ba1 107.7(2) . 4_565
Zn2 O1 Ba1 110.08(18) . 4_565
P1 O1 Ba2 94.92(19) . .
Zn2 O1 Ba2 116.47(19) . .
Ba1 O1 Ba2 107.73(13) 4_565 .
P1 O2 Zn1 131.7(3) . .
P1 O2 Ba2 109.3(2) . .
Zn1 O2 Ba2 111.99(18) . .
P1 O2 Ba1 94.0(2) . .
Zn1 O2 Ba1 98.90(17) . .
Ba2 O2 Ba1 104.42(15) . .
P2 O3 Ba1 102.8(2) . 3_666
P2 O3 Ba2 101.6(2) . 3_666
Ba1 O3 Ba2 108.98(16) 3_666 3_666
P2 O3 Ba2 100.4(2) . 2_655
Ba1 O3 Ba2 118.23(15) 3_666 2_655
Ba2 O3 Ba2 120.91(16) 3_666 2_655
P2 O4 Zn1 132.2(3) . .
P2 O4 Ba1 110.5(2) . .
Zn1 O4 Ba1 107.69(19) . .
P2 O4 Ba1 97.5(2) . 3_666
Zn1 O4 Ba1 94.23(17) . 3_666
Ba1 O4 Ba1 111.45(15) . 3_666
P2 O5 Ba1 142.4(3) . 3_566
P2 O5 Ba2 96.4(2) . 3_666
Ba1 O5 Ba2 101.67(15) 3_566 3_666
P2 O5 Ba1 93.8(2) . .
Ba1 O5 Ba1 103.36(15) 3_566 .
Ba2 O5 Ba1 122.92(17) 3_666 .
P1 O6 Ba2 146.4(3) . 1_455
P1 O6 Ba1 101.6(2) . .
Ba2 O6 Ba1 99.52(14) 1_455 .
P2 O7 Zn2 138.8(3) . 2
P2 O7 Ba2 97.8(2) . 2_655
Zn2 O7 Ba2 96.45(17) 2 2_655
P1 O8 Zn2 130.1(3) . 4_565
P1 O8 Ba2 126.8(2) . 4_465
Zn2 O8 Ba2 93.37(17) 4_565 4_465
P1 O8 Ba1 96.8(2) . 4_565
Zn2 O8 Ba1 114.16(18) 4_565 4_565
Ba2 O8 Ba1 88.88(12) 4_465 4_565
Te1 O9 Zn1 131.1(2) 1_554 .
Te1 O9 Zn2 113.7(2) 1_554 4_565
Zn1 O9 Zn2 114.4(2) . 4_565
Te1 O10 Zn1 111.1(2) . 3_666
Te1 O10 Ba1 145.3(2) . .
Zn1 O10 Ba1 100.92(18) 3_666 .
Te1 O11 Ba2 120.1(2) . 2_656

loop_
_geom_bond_atom_site_label_1
_geom_bond_atom_site_label_2
_geom_bond_distance
_geom_bond_site_symmetry_2
Ba1 O5 2.619(5) 3_566
Ba1 O10 2.738(5) .
Ba1 O3 2.820(5) 3_666
Ba1 O4 2.824(5) .
Ba1 O6 2.902(5) .
Ba1 O1 2.919(5) 4_566
Ba1 O4 2.931(5) 3_666
Ba1 O2 3.072(5) .
Ba1 O8 3.187(5) 4_566
Ba1 O5 3.245(5) .
Ba1 P2 3.496(3) 3_666
Ba1 P1 3.537(2) .
Ba2 O11 2.684(5) 2_646
Ba2 O2 2.738(5) .
Ba2 O6 2.771(4) 1_655
Ba2 O3 2.827(5) 3_666
Ba2 O3 2.828(5) 2_645
Ba2 O7 2.880(5) 2_645
Ba2 O5 2.960(5) 3_666
Ba2 O8 2.996(5) 4_666
Ba2 O1 3.081(5) .
Ba2 P2 3.452(2) 2_645
Ba2 P2 3.477(2) 3_666
Ba2 P1 3.566(3) .
Te1 O11 1.823(5) .
Te1 O10 1.886(5) .
Te1 O9 1.917(5) 1_556
Te1 Zn1 3.1658(19) 3_666
Te1 Ba2 3.9280(17) 2_656
Zn1 O9 1.920(5) .
Zn1 O10 1.954(5) 3_666
Zn1 O4 1.975(5) .
Zn1 O2 1.985(5) .
Zn1 Te1 3.1658(19) 3_666
Zn1 Ba1 3.6530(15) 3_666
Zn2 O1 1.931(4) .
Zn2 O9 1.954(5) 4_566
Zn2 O8 1.978(4) 4_566
Zn2 O7 1.999(5) 2_545
Zn2 Ba2 3.685(2) 1_455
P1 O6 1.522(5) .
P1 O8 1.538(5) .
P1 O1 1.550(4) .
P1 O2 1.551(5) .
P1 Ba1 3.698(2) 4_565
P2 O5 1.522(5) .
P2 O3 1.533(4) .
P2 O7 1.555(5) .
P2 O4 1.560(5) .
P2 Ba2 3.452(2) 2_655
P2 Ba2 3.477(2) 3_666
P2 Ba1 3.496(3) 3_666
O1 Ba1 2.919(5) 4_565
O3 Ba1 2.820(5) 3_666
O3 Ba2 2.827(5) 3_666
O3 Ba2 2.828(5) 2_655
O4 Ba1 2.931(5) 3_666
O5 Ba1 2.619(5) 3_566
O5 Ba2 2.960(5) 3_666
O6 Ba2 2.771(4) 1_455
O7 Zn2 1.999(5) 2
O7 Ba2 2.880(5) 2_655
O8 Zn2 1.978(4) 4_565
O8 Ba2 2.996(5) 4_465
O8 Ba1 3.187(5) 4_565
O9 Te1 1.917(5) 1_554
O9 Zn2 1.954(5) 4_565
O10 Zn1 1.954(5) 3_666
O11 Ba2 2.684(5) 2_656
